data_2017994
loop_
_publ_author_name
'Fang, Chao'
'Ma, Jian-Ping'
'Wei, Sui'
'Dong, Yu-Bin'

_publ_section_title
;
 1,1'-[(Ethane-1,2-diyldioxy)di-<i>o</i>-phenylene]bis(indoline-2,3-dione)
 (<i>L</i>) and a novel [Ag~2~<i>L</i>~2~]^2+^ metallocycle based on
 coordination-driven Ag---O and Ag---\p bonds
;
_journal_coeditor_code SQ3280
_journal_issue 2
_journal_name_full 'Acta Crystallographica Section C'
_journal_page_first m35
_journal_page_last m38
_journal_paper_doi 10.1107/S0108270110054697
_journal_volume 67
_journal_year 2011
_chemical_formula_iupac '[Ag2 (C32 H24 N2 O6)2] [Sb F6]2'
_chemical_formula_moiety 'C64 H48 Ag2 N4 O12 2+, 2(F6 Sb -)'
_chemical_formula_sum 'C64 H48 Ag2 F12 N4 O12 Sb2'
_chemical_formula_weight 1752.30
_chemical_name_systematic
;
bis{\m-1,1'-[(ethane-1,2-diyldioxy)di-<i>o</i>-phenylene]bis(indoline-
2,3-dione)}disilver(I) bis(hexafluoridoantimonate)
;
_space_group_IT_number 2
_symmetry_cell_setting triclinic
_symmetry_space_group_name_Hall '-P 1'
_symmetry_space_group_name_H-M 'P -1'
_atom_sites_solution_hydrogens geom
_atom_sites_solution_primary direct
_atom_sites_solution_secondary difmap
_audit_creation_method SHELXL97
_cell_angle_alpha 111.121(3)
_cell_angle_beta 91.073(3)
_cell_angle_gamma 100.819(3)
_cell_formula_units_Z 1
_cell_length_a 10.193(2)
_cell_length_b 11.594(3)
_cell_length_c 14.220(3)
_cell_measurement_reflns_used 2230
_cell_measurement_temperature 298(2)
_cell_measurement_theta_max 21.959
_cell_measurement_theta_min 2.498
_cell_volume 1532.9(6)
_computing_cell_refinement 'SMART (Bruker, 2003)'
_computing_data_collection 'SMART (Bruker, 2003)'
_computing_data_reduction 'SAINT (Bruker, 2003)'
_computing_molecular_graphics 'SHELXTL (Sheldrick, 2008)'
_computing_publication_material 'SHELXTL (Sheldrick, 2008)'
_computing_structure_refinement 'SHELXL97 (Sheldrick, 2008)'
_computing_structure_solution 'SHELXS97 (Sheldrick, 2008)'
_diffrn_ambient_temperature 298(2)
_diffrn_measured_fraction_theta_full 0.981
_diffrn_measured_fraction_theta_max 0.981
_diffrn_measurement_device_type 'Bruker SMART CCD area-detector'
_diffrn_measurement_method '\f and \w'
_diffrn_radiation_monochromator graphite
_diffrn_radiation_source 'fine-focus sealed tube'
_diffrn_radiation_type MoK\a
_diffrn_radiation_wavelength 0.71073
_diffrn_reflns_av_R_equivalents 0.0236
_diffrn_reflns_av_sigmaI/netI 0.0549
_diffrn_reflns_limit_h_max 12
_diffrn_reflns_limit_h_min -10
_diffrn_reflns_limit_k_max 14
_diffrn_reflns_limit_k_min -13
_diffrn_reflns_limit_l_max 17
_diffrn_reflns_limit_l_min -17
_diffrn_reflns_number 8087
_diffrn_reflns_theta_full 25.50
_diffrn_reflns_theta_max 25.50
_diffrn_reflns_theta_min 1.54
_exptl_absorpt_coefficient_mu 1.606
_exptl_absorpt_correction_T_max 0.8559
_exptl_absorpt_correction_T_min 0.6445
_exptl_absorpt_correction_type multi-scan
_exptl_absorpt_process_details '(SADABS; Bruker, 2003)'
_exptl_crystal_colour red
_exptl_crystal_density_diffrn 1.898
_exptl_crystal_density_method 'not measured'
_exptl_crystal_description block
_exptl_crystal_F_000 860
_exptl_crystal_size_max 0.30
_exptl_crystal_size_mid 0.17
_exptl_crystal_size_min 0.10
_refine_diff_density_max 1.065
_refine_diff_density_min -1.019
_refine_ls_extinction_method none
_refine_ls_goodness_of_fit_ref 1.031
_refine_ls_hydrogen_treatment constr
_refine_ls_matrix_type full
_refine_ls_number_parameters 481
_refine_ls_number_reflns 5593
_refine_ls_number_restraints 3
_refine_ls_restrained_S_all 1.031
_refine_ls_R_factor_all 0.0699
_refine_ls_R_factor_gt 0.0525
_refine_ls_shift/su_max 0.001
_refine_ls_shift/su_mean 0.000
_refine_ls_structure_factor_coef Fsqd
_refine_ls_weighting_details 'calc w = 1/[\s^2^(Fo^2^)+(0.0582P)^2^+1.8707P] where P=(Fo^2^+2Fc^2^)/3'
_refine_ls_weighting_scheme calc
_refine_ls_wR_factor_gt 0.1238
_refine_ls_wR_factor_ref 0.1342
_reflns_number_gt 4279
_reflns_number_total 5593
_reflns_threshold_expression I>2\s(I)
_cod_data_source_file sq3280.cif
_cod_data_source_block II
_cod_original_cell_volume 1533.0(6)
_cod_database_code 2017994
_cod_database_fobs_code 2017994

loop_
_symmetry_equiv_pos_as_xyz
'x, y, z'
'-x, -y, -z'

loop_
_atom_site_type_symbol
_atom_site_label
_atom_site_fract_x
_atom_site_fract_y
_atom_site_fract_z
_atom_site_U_iso_or_equiv
_atom_site_adp_type
_atom_site_calc_flag
_atom_site_refinement_flags
_atom_site_occupancy
_atom_site_disorder_assembly
_atom_site_disorder_group
Ag Ag1 -0.20269(7) 0.35357(5) 0.42128(4) 0.0796(2) Uani d . 1 . .
C C1 0.3205(6) 0.4053(6) 0.4483(4) 0.0485(13) Uani d . 1 . .
C C2 0.3631(5) 0.2907(5) 0.3880(4) 0.0462(13) Uani d . 1 . .
C C3 0.4572(6) 0.2677(6) 0.3178(5) 0.0564(15) Uani d . 1 . .
H H3 0.5081 0.3334 0.3029 0.068 Uiso calc R 1 . .
C C4 0.4733(6) 0.1456(7) 0.2707(5) 0.0652(18) Uani d . 1 . .
H H4 0.5343 0.1279 0.2223 0.078 Uiso calc R 1 . .
C C5 0.3994(7) 0.0490(7) 0.2948(6) 0.072(2) Uani d . 1 . .
H H5 0.4129 -0.0328 0.2628 0.086 Uiso calc R 1 . .
C C6 0.3050(6) 0.0708(6) 0.3658(5) 0.0637(17) Uani d . 1 . .
H H6 0.2558 0.0054 0.3818 0.076 Uiso calc R 1 . .
C C7 0.2882(6) 0.1932(5) 0.4109(4) 0.0490(13) Uani d . 1 . .
C C8 0.2091(6) 0.3630(5) 0.5067(4) 0.0474(13) Uani d . 1 . .
C C9 0.1080(6) 0.1641(6) 0.5282(4) 0.0538(15) Uani d . 1 . .
H H9A 0.1402 0.1903 0.5989 0.065 Uiso calc R 1 . .
H H9B 0.1114 0.0757 0.4950 0.065 Uiso calc R 1 . .
C C10 -0.0341(6) 0.1780(5) 0.5215(4) 0.0489(13) Uani d . 1 . .
C C11 -0.1097(6) 0.1270(5) 0.4280(4) 0.0457(13) Uani d . 1 . .
C C12 -0.2450(6) 0.1377(6) 0.4212(5) 0.0545(15) Uani d . 1 . .
H H12 -0.3059 0.0717 0.3659 0.065 Uiso calc R 1 . .
C C13 -0.3004(7) 0.2012(6) 0.5085(6) 0.0663(18) Uani d . 1 . .
H H13 -0.3981 0.1807 0.5084 0.080 Uiso calc R 1 . .
C C14 -0.2259(8) 0.2535(7) 0.6004(6) 0.079(2) Uani d . 1 . .
H H14 -0.2633 0.2979 0.6582 0.095 Uiso calc R 1 . .
C C15 -0.0950(7) 0.2398(6) 0.6064(5) 0.0670(18) Uani d . 1 . .
H H15 -0.0458 0.2729 0.6694 0.080 Uiso calc R 1 . .
C C16 -0.1128(6) 0.0250(6) 0.2483(4) 0.0520(14) Uani d . 1 . .
H H16A -0.1530 0.0908 0.2403 0.062 Uiso calc R 1 . .
H H16B -0.1831 -0.0491 0.2367 0.062 Uiso calc R 1 . .
C C17 -0.0094(6) -0.0064(5) 0.1752(4) 0.0512(14) Uani d . 1 . .
H H17A 0.0473 -0.0537 0.1952 0.061 Uiso calc R 1 . .
H H17B -0.0525 -0.0576 0.1078 0.061 Uiso calc R 1 . .
C C18 0.1676(5) 0.1032(5) 0.1116(4) 0.0424(12) Uani d . 1 . .
C C19 0.1988(6) -0.0095(5) 0.0491(4) 0.0516(14) Uani d . 1 . .
H H19 0.1500 -0.0863 0.0481 0.062 Uiso calc R 1 . .
C C20 0.3029(7) -0.0071(6) -0.0117(5) 0.0622(17) Uani d . 1 . .
H H20 0.3266 -0.0822 -0.0513 0.075 Uiso calc R 1 . .
C C21 0.3712(7) 0.1053(7) -0.0139(5) 0.0643(17) Uani d . 1 . .
H H21 0.4388 0.1064 -0.0567 0.077 Uiso calc R 1 . .
C C22 0.3393(6) 0.2162(6) 0.0475(5) 0.0540(15) Uani d . 1 . .
H H22 0.3871 0.2924 0.0465 0.065 Uiso calc R 1 . .
C C23 0.2377(5) 0.2176(5) 0.1108(4) 0.0429(12) Uani d . 1 . .
C C24 0.2107(6) 0.3421(5) 0.1799(4) 0.0499(14) Uani d . 1 . .
H H24A 0.2366 0.3539 0.2493 0.060 Uiso calc R 1 . .
H H24B 0.2666 0.4095 0.1648 0.060 Uiso calc R 1 . .
C C25 -0.0144(6) 0.3522(5) 0.2435(4) 0.0460(13) Uani d . 1 . .
C C26 -0.1544(6) 0.3407(5) 0.1955(4) 0.0483(13) Uani d . 1 . .
C C27 -0.1344(5) 0.3430(5) 0.0945(4) 0.0458(13) Uani d . 1 . .
C C28 0.0010(5) 0.3467(4) 0.0833(4) 0.0407(12) Uani d . 1 . .
C C29 0.0543(6) 0.3441(5) -0.0062(4) 0.0500(14) Uani d . 1 . .
H H29 0.1450 0.3466 -0.0141 0.060 Uiso calc R 1 . .
C C30 -0.0357(7) 0.3376(6) -0.0835(5) 0.0612(17) Uani d . 1 . .
H H30 -0.0037 0.3350 -0.1449 0.073 Uiso calc R 1 . .
C C31 -0.1695(8) 0.3348(6) -0.0733(5) 0.0680(19) Uani d . 1 . .
H H31 -0.2259 0.3308 -0.1271 0.082 Uiso calc R 1 . .
C C32 -0.2207(6) 0.3381(5) 0.0165(5) 0.0574(15) Uani d . 1 . .
H H32 -0.3113 0.3370 0.0244 0.069 Uiso calc R 1 . .
N N1 0.1959(4) 0.2378(4) 0.4823(3) 0.0442(10) Uani d . 1 . .
N N2 0.0707(4) 0.3528(4) 0.1717(3) 0.0439(10) Uani d . 1 . .
O O1 0.3549(5) 0.5140(4) 0.4556(3) 0.0641(11) Uani d . 1 . .
O O2 0.1461(5) 0.4326(4) 0.5649(3) 0.0619(11) Uani d . 1 . .
O O3 -0.0450(4) 0.0677(4) 0.3484(3) 0.0510(9) Uani d . 1 . .
O O4 0.0687(4) 0.1091(3) 0.1757(3) 0.0493(9) Uani d . 1 . .
O O5 0.0114(4) 0.3543(4) 0.3278(3) 0.0572(11) Uani d . 1 . .
O O6 -0.2563(4) 0.3242(4) 0.2363(3) 0.0633(11) Uani d . 1 . .
Sb Sb1 0.58932(4) 0.65652(4) 0.22306(3) 0.05775(17) Uani d D 1 . .
F F1 0.5908(17) 0.557(2) 0.0941(13) 0.173(9) Uani d P 0.50 A 1
F F2 0.553(3) 0.773(3) 0.1718(17) 0.213(8) Uani d P 0.50 A 1
F F3 0.7705(10) 0.7206(18) 0.225(2) 0.141(8) Uani d PD 0.50 A 1
F F4 0.5995(16) 0.777(2) 0.3467(10) 0.154(8) Uani d PD 0.50 A 1
F F5 0.625(2) 0.551(3) 0.273(3) 0.224(10) Uani d P 0.50 A 1
F F6 0.4088(10) 0.645(3) 0.212(3) 0.170(12) Uani d PD 0.50 A 1
F F3' 0.7694(8) 0.6482(18) 0.2339(17) 0.132(8) Uani d PD 0.50 A 2
F F4' 0.606(3) 0.8212(9) 0.258(3) 0.267(16) Uani d PD 0.50 A 2
F F1' 0.5596(15) 0.4808(10) 0.176(2) 0.154(7) Uani d P 0.50 A 2
F F5' 0.5852(15) 0.656(4) 0.3504(12) 0.191(12) Uani d P 0.50 A 2
F F2' 0.601(3) 0.642(3) 0.0948(17) 0.213(8) Uani d P 0.50 A 2
F F6' 0.4072(7) 0.615(2) 0.219(2) 0.112(7) Uani d PD 0.50 A 2

loop_
_atom_site_aniso_label
_atom_site_aniso_U_11
_atom_site_aniso_U_22
_atom_site_aniso_U_33
_atom_site_aniso_U_12
_atom_site_aniso_U_13
_atom_site_aniso_U_23
Ag1 0.1191(5) 0.0646(3) 0.0787(4) 0.0429(3) 0.0489(4) 0.0407(3)
C1 0.050(3) 0.051(3) 0.049(3) 0.011(3) -0.001(3) 0.025(3)
C2 0.040(3) 0.049(3) 0.051(3) 0.011(3) 0.001(2) 0.019(3)
C3 0.041(3) 0.074(4) 0.057(4) 0.013(3) 0.006(3) 0.027(3)
C4 0.047(4) 0.094(5) 0.058(4) 0.031(4) 0.011(3) 0.023(4)
C5 0.057(4) 0.065(4) 0.083(5) 0.027(4) 0.001(4) 0.008(4)
C6 0.053(4) 0.049(4) 0.083(5) 0.009(3) 0.002(3) 0.018(3)
C7 0.048(3) 0.052(3) 0.044(3) 0.013(3) -0.004(3) 0.013(3)
C8 0.048(3) 0.048(3) 0.044(3) 0.015(3) 0.000(3) 0.013(3)
C9 0.060(4) 0.059(4) 0.048(3) 0.008(3) 0.000(3) 0.029(3)
C10 0.054(3) 0.050(3) 0.049(3) 0.011(3) 0.008(3) 0.026(3)
C11 0.053(3) 0.040(3) 0.048(3) 0.007(3) 0.010(3) 0.021(3)
C12 0.044(3) 0.062(4) 0.065(4) 0.012(3) 0.008(3) 0.032(3)
C13 0.053(4) 0.074(4) 0.085(5) 0.019(3) 0.028(4) 0.041(4)
C14 0.090(6) 0.081(5) 0.075(5) 0.034(4) 0.045(4) 0.029(4)
C15 0.075(5) 0.078(5) 0.046(4) 0.015(4) 0.016(3) 0.020(3)
C16 0.051(3) 0.051(3) 0.050(3) -0.002(3) 0.001(3) 0.021(3)
C17 0.064(4) 0.042(3) 0.039(3) 0.005(3) 0.006(3) 0.008(2)
C18 0.043(3) 0.050(3) 0.035(3) 0.015(3) 0.007(2) 0.014(2)
C19 0.058(4) 0.044(3) 0.052(3) 0.013(3) 0.012(3) 0.015(3)
C20 0.069(4) 0.063(4) 0.055(4) 0.029(3) 0.016(3) 0.013(3)
C21 0.054(4) 0.081(5) 0.064(4) 0.027(4) 0.022(3) 0.027(4)
C22 0.044(3) 0.062(4) 0.061(4) 0.013(3) 0.011(3) 0.028(3)
C23 0.037(3) 0.046(3) 0.048(3) 0.013(2) 0.005(2) 0.018(3)
C24 0.046(3) 0.047(3) 0.055(3) 0.010(3) 0.002(3) 0.016(3)
C25 0.055(3) 0.037(3) 0.048(3) 0.017(3) 0.013(3) 0.015(3)
C26 0.050(3) 0.040(3) 0.055(3) 0.017(3) 0.014(3) 0.013(3)
C27 0.044(3) 0.041(3) 0.053(3) 0.013(2) 0.005(3) 0.016(3)
C28 0.050(3) 0.029(3) 0.045(3) 0.012(2) 0.005(2) 0.014(2)
C29 0.062(4) 0.043(3) 0.051(3) 0.020(3) 0.016(3) 0.020(3)
C30 0.085(5) 0.057(4) 0.052(4) 0.028(4) 0.014(3) 0.025(3)
C31 0.090(5) 0.060(4) 0.055(4) 0.020(4) -0.011(4) 0.022(3)
C32 0.049(3) 0.053(4) 0.070(4) 0.018(3) 0.001(3) 0.020(3)
N1 0.045(3) 0.044(3) 0.046(3) 0.009(2) 0.004(2) 0.020(2)
N2 0.043(3) 0.044(2) 0.048(3) 0.015(2) 0.008(2) 0.017(2)
O1 0.071(3) 0.054(3) 0.073(3) 0.014(2) 0.014(2) 0.029(2)
O2 0.078(3) 0.058(3) 0.056(3) 0.025(2) 0.022(2) 0.023(2)
O3 0.049(2) 0.061(2) 0.045(2) 0.0156(19) 0.0097(18) 0.0187(19)
O4 0.059(2) 0.038(2) 0.048(2) 0.0104(18) 0.0190(18) 0.0109(17)
O5 0.076(3) 0.061(3) 0.046(2) 0.034(2) 0.019(2) 0.023(2)
O6 0.051(3) 0.069(3) 0.076(3) 0.023(2) 0.026(2) 0.029(2)
Sb1 0.0471(3) 0.0648(3) 0.0586(3) 0.0053(2) 0.00704(19) 0.0227(2)
F1 0.147(12) 0.180(16) 0.106(10) 0.095(13) -0.045(9) -0.074(11)
F2 0.284(19) 0.28(2) 0.189(15) 0.124(16) 0.108(13) 0.180(16)
F3 0.070(8) 0.155(17) 0.145(12) -0.032(8) 0.042(8) 0.019(14)
F4 0.103(11) 0.217(18) 0.073(9) 0.058(13) -0.005(7) -0.039(10)
F5 0.25(3) 0.22(2) 0.32(3) 0.11(2) 0.05(2) 0.21(3)
F6 0.145(17) 0.23(3) 0.132(17) 0.112(16) -0.017(13) 0.036(17)
F3' 0.045(6) 0.181(19) 0.114(11) 0.009(7) 0.007(6) -0.005(14)
F4' 0.28(3) 0.042(6) 0.46(4) 0.027(10) 0.20(3) 0.061(15)
F1' 0.119(11) 0.057(6) 0.25(2) 0.018(6) 0.017(12) 0.018(9)
F5' 0.083(8) 0.41(4) 0.079(9) -0.004(17) -0.001(7) 0.121(17)
F2' 0.284(19) 0.28(2) 0.189(15) 0.124(16) 0.108(13) 0.180(16)
F6' 0.028(5) 0.116(10) 0.176(19) -0.009(6) 0.011(8) 0.046(10)

loop_
_atom_type_symbol
_atom_type_description
_atom_type_scat_dispersion_real
_atom_type_scat_dispersion_imag
_atom_type_scat_source
C C 0.0033 0.0016 'International Tables Vol C Tables 4.2.6.8 and 6.1.1.4'
H H 0.0000 0.0000 'International Tables Vol C Tables 4.2.6.8 and 6.1.1.4'
N N 0.0061 0.0033 'International Tables Vol C Tables 4.2.6.8 and 6.1.1.4'
O O 0.0106 0.0060 'International Tables Vol C Tables 4.2.6.8 and 6.1.1.4'
F F 0.0171 0.0103 'International Tables Vol C Tables 4.2.6.8 and 6.1.1.4'
Ag Ag -0.8971 1.1015 'International Tables Vol C Tables 4.2.6.8 and 6.1.1.4'
Sb Sb -0.5866 1.5461 'International Tables Vol C Tables 4.2.6.8 and 6.1.1.4'

loop_
_geom_angle_atom_site_label_1
_geom_angle_atom_site_label_2
_geom_angle_atom_site_label_3
_geom_angle_site_symmetry_1
_geom_angle_site_symmetry_3
_geom_angle
_geom_angle_publ_flag
O2 Ag1 C12 2_566 . 174.39(18) ?
O2 Ag1 O6 2_566 . 80.32(14) ?
C12 Ag1 O6 . . 104.62(18) ?
O2 Ag1 C13 2_566 . 145.85(19) ?
C12 Ag1 C13 . . 31.9(2) ?
O6 Ag1 C13 . . 126.5(2) ?
O2 Ag1 O5 2_566 . 78.73(14) ?
C12 Ag1 O5 . . 100.40(16) ?
O6 Ag1 O5 . . 68.87(13) ?
C13 Ag1 O5 . . 127.52(17) ?
O1 C1 C2 . . 132.5(6) ?
O1 C1 C8 . . 122.4(5) ?
C2 C1 C8 . . 105.1(5) ?
C7 C2 C3 . . 120.9(5) ?
C7 C2 C1 . . 106.9(5) ?
C3 C2 C1 . . 132.2(5) ?
C4 C3 C2 . . 118.4(6) ?
C4 C3 H3 . . 120.8 ?
C2 C3 H3 . . 120.8 ?
C3 C4 C5 . . 120.4(6) ?
C3 C4 H4 . . 119.8 ?
C5 C4 H4 . . 119.8 ?
C4 C5 C6 . . 121.8(6) ?
C4 C5 H5 . . 119.1 ?
C6 C5 H5 . . 119.1 ?
C7 C6 C5 . . 117.1(6) ?
C7 C6 H6 . . 121.5 ?
C5 C6 H6 . . 121.5 ?
C6 C7 C2 . . 121.3(6) ?
C6 C7 N1 . . 127.4(6) ?
C2 C7 N1 . . 111.2(5) ?
O2 C8 N1 . . 127.4(5) ?
O2 C8 C1 . . 125.0(5) ?
N1 C8 C1 . . 107.6(5) ?
N1 C9 C10 . . 113.0(5) ?
N1 C9 H9A . . 109.0 ?
C10 C9 H9A . . 109.0 ?
N1 C9 H9B . . 109.0 ?
C10 C9 H9B . . 109.0 ?
H9A C9 H9B . . 107.8 ?
C15 C10 C11 . . 118.2(6) ?
C15 C10 C9 . . 122.0(6) ?
C11 C10 C9 . . 119.7(5) ?
O3 C11 C10 . . 115.4(5) ?
O3 C11 C12 . . 124.5(5) ?
C10 C11 C12 . . 120.1(5) ?
C13 C12 C11 . . 119.2(6) ?
C13 C12 Ag1 . . 78.6(4) ?
C11 C12 Ag1 . . 97.3(4) ?
C13 C12 H12 . . 117.5 ?
C11 C12 H12 . . 117.5 ?
Ag1 C12 H12 . . 117.5 ?
C14 C13 C12 . . 121.0(6) ?
C14 C13 Ag1 . . 101.9(5) ?
C12 C13 Ag1 . . 69.5(4) ?
C14 C13 H13 . . 117.5 ?
C12 C13 H13 . . 117.5 ?
Ag1 C13 H13 . . 117.5 ?
C13 C14 C15 . . 119.2(6) ?
C13 C14 H14 . . 120.4 ?
C15 C14 H14 . . 120.4 ?
C14 C15 C10 . . 122.2(7) ?
C14 C15 H15 . . 118.9 ?
C10 C15 H15 . . 118.9 ?
O3 C16 C17 . . 106.8(5) ?
O3 C16 H16A . . 110.4 ?
C17 C16 H16A . . 110.4 ?
O3 C16 H16B . . 110.4 ?
C17 C16 H16B . . 110.4 ?
H16A C16 H16B . . 108.6 ?
O4 C17 C16 . . 107.9(4) ?
O4 C17 H17A . . 110.1 ?
C16 C17 H17A . . 110.1 ?
O4 C17 H17B . . 110.1 ?
C16 C17 H17B . . 110.1 ?
H17A C17 H17B . . 108.4 ?
O4 C18 C23 . . 116.5(5) ?
O4 C18 C19 . . 123.3(5) ?
C23 C18 C19 . . 120.2(5) ?
C20 C19 C18 . . 119.7(6) ?
C20 C19 H19 . . 120.2 ?
C18 C19 H19 . . 120.2 ?
C21 C20 C19 . . 120.3(6) ?
C21 C20 H20 . . 119.8 ?
C19 C20 H20 . . 119.8 ?
C20 C21 C22 . . 119.6(6) ?
C20 C21 H21 . . 120.2 ?
C22 C21 H21 . . 120.2 ?
C21 C22 C23 . . 121.6(6) ?
C21 C22 H22 . . 119.2 ?
C23 C22 H22 . . 119.2 ?
C22 C23 C18 . . 118.5(5) ?
C22 C23 C24 . . 119.5(5) ?
C18 C23 C24 . . 122.0(5) ?
N2 C24 C23 . . 114.0(4) ?
N2 C24 H24A . . 108.8 ?
C23 C24 H24A . . 108.8 ?
N2 C24 H24B . . 108.8 ?
C23 C24 H24B . . 108.8 ?
H24A C24 H24B . . 107.7 ?
O5 C25 N2 . . 127.9(6) ?
O5 C25 C26 . . 125.7(5) ?
N2 C25 C26 . . 106.3(5) ?
O6 C26 C27 . . 131.2(6) ?
O6 C26 C25 . . 123.1(5) ?
C27 C26 C25 . . 105.5(5) ?
C32 C27 C28 . . 120.8(5) ?
C32 C27 C26 . . 133.1(6) ?
C28 C27 C26 . . 106.1(5) ?
C29 C28 C27 . . 121.6(5) ?
C29 C28 N2 . . 126.9(5) ?
C27 C28 N2 . . 111.5(5) ?
C28 C29 C30 . . 116.1(6) ?
C28 C29 H29 . . 122.0 ?
C30 C29 H29 . . 122.0 ?
C31 C30 C29 . . 123.0(6) ?
C31 C30 H30 . . 118.5 ?
C29 C30 H30 . . 118.5 ?
C30 C31 C32 . . 120.2(6) ?
C30 C31 H31 . . 119.9 ?
C32 C31 H31 . . 119.9 ?
C31 C32 C27 . . 118.4(6) ?
C31 C32 H32 . . 120.8 ?
C27 C32 H32 . . 120.8 ?
C8 N1 C7 . . 109.2(5) ?
C8 N1 C9 . . 124.4(5) ?
C7 N1 C9 . . 126.3(5) ?
C25 N2 C28 . . 110.4(5) ?
C25 N2 C24 . . 124.3(5) ?
C28 N2 C24 . . 124.6(5) ?
C8 O2 Ag1 . 2_566 114.6(4) ?
C11 O3 C16 . . 118.0(4) ?
C18 O4 C17 . . 118.1(4) ?
C25 O5 Ag1 . . 109.9(4) ?
C26 O6 Ag1 . . 111.3(4) ?
F5 Sb1 F4' . . 139.3(16) ?
F5 Sb1 F2' . . 125.2(12) ?
F4' Sb1 F2' . . 89.5(14) ?
F5 Sb1 F1 . . 95.7(12) ?
F4' Sb1 F1 . . 121.0(15) ?
F2' Sb1 F1 . . 31.5(8) ?
F5 Sb1 F4 . . 91.6(12) ?
F4' Sb1 F4 . . 50.5(10) ?
F2' Sb1 F4 . . 139.9(12) ?
F1 Sb1 F4 . . 171.0(13) ?
F5 Sb1 F5' . . 48.3(11) ?
F4' Sb1 F5' . . 96.3(14) ?
F2' Sb1 F5' . . 173.5(13) ?
F1 Sb1 F5' . . 142.6(14) ?
F4 Sb1 F5' . . 45.8(9) ?
F5 Sb1 F6 . . 109.5(14) ?
F4' Sb1 F6 . . 86.9(14) ?
F2' Sb1 F6 . . 92.1(14) ?
F1 Sb1 F6 . . 93.5(12) ?
F4 Sb1 F6 . . 89.1(11) ?
F5' Sb1 F6 . . 91.1(12) ?
F5 Sb1 F6' . . 97.0(11) ?
F4' Sb1 F6' . . 97.8(11) ?
F2' Sb1 F6' . . 98.4(12) ?
F1 Sb1 F6' . . 93.2(11) ?
F4 Sb1 F6' . . 91.2(11) ?
F5' Sb1 F6' . . 83.7(10) ?
F6 Sb1 F6' . . 12.6(17) ?
F5 Sb1 F2 . . 178.8(14) ?
F4' Sb1 F2 . . 39.5(12) ?
F2' Sb1 F2 . . 55.7(9) ?
F1 Sb1 F2 . . 85.4(10) ?
F4 Sb1 F2 . . 87.3(10) ?
F5' Sb1 F2 . . 130.8(13) ?
F6 Sb1 F2 . . 71.0(13) ?
F6' Sb1 F2 . . 83.5(11) ?
F5 Sb1 F3 . . 91.1(11) ?
F4' Sb1 F3 . . 74.3(10) ?
F2' Sb1 F3 . . 78.7(12) ?
F1 Sb1 F3 . . 88.4(11) ?
F4 Sb1 F3 . . 86.1(10) ?
F5' Sb1 F3 . . 100.0(10) ?
F6 Sb1 F3 . . 159.1(12) ?
F6' Sb1 F3 . . 171.6(10) ?
F2 Sb1 F3 . . 88.4(11) ?
F5 Sb1 F1' . . 46.0(9) ?
F4' Sb1 F1' . . 174.4(15) ?
F2' Sb1 F1' . . 86.7(10) ?
F1 Sb1 F1' . . 55.3(8) ?
F4 Sb1 F1' . . 133.4(12) ?
F5' Sb1 F1' . . 87.7(12) ?
F6 Sb1 F1' . . 89.0(12) ?
F6' Sb1 F1' . . 78.6(9) ?
F2 Sb1 F1' . . 135.2(11) ?
F3 Sb1 F1' . . 108.9(8) ?
F5 Sb1 F3' . . 64.2(10) ?
F4' Sb1 F3' . . 99.9(11) ?
F2' Sb1 F3' . . 89.6(11) ?
F1 Sb1 F3' . . 84.5(8) ?
F4 Sb1 F3' . . 93.9(8) ?
F5' Sb1 F3' . . 86.5(10) ?
F6 Sb1 F3' . . 173.0(12) ?
F6' Sb1 F3' . . 160.6(10) ?
F2 Sb1 F3' . . 115.5(11) ?
F3 Sb1 F3' . . 27.8(8) ?
F1' Sb1 F3' . . 84.3(7) ?

loop_
_geom_bond_atom_site_label_1
_geom_bond_atom_site_label_2
_geom_bond_site_symmetry_2
_geom_bond_distance
_geom_bond_publ_flag
Ag1 O2 2_566 2.372(4) ?
Ag1 C12 . 2.458(6) ?
Ag1 O6 . 2.562(5) ?
Ag1 C13 . 2.572(6) ?
Ag1 O5 . 2.577(4) ?
C1 O1 . 1.209(7) ?
C1 C2 . 1.448(8) ?
C1 C8 . 1.529(8) ?
C2 C7 . 1.385(8) ?
C2 C3 . 1.389(8) ?
C3 C4 . 1.374(9) ?
C3 H3 . 0.9300 ?
C4 C5 . 1.382(10) ?
C4 H4 . 0.9300 ?
C5 C6 . 1.398(9) ?
C5 H5 . 0.9300 ?
C6 C7 . 1.378(8) ?
C6 H6 . 0.9300 ?
C7 N1 . 1.422(7) ?
C8 O2 . 1.217(7) ?
C8 N1 . 1.344(7) ?
C9 N1 . 1.448(7) ?
C9 C10 . 1.492(8) ?
C9 H9A . 0.9700 ?
C9 H9B . 0.9700 ?
C10 C15 . 1.389(8) ?
C10 C11 . 1.391(8) ?
C11 O3 . 1.351(6) ?
C11 C12 . 1.412(8) ?
C12 C13 . 1.387(9) ?
C12 H12 . 0.9800 ?
C13 C14 . 1.368(10) ?
C13 H13 . 0.9800 ?
C14 C15 . 1.378(10) ?
C14 H14 . 0.9300 ?
C15 H15 . 0.9300 ?
C16 O3 . 1.441(7) ?
C16 C17 . 1.496(8) ?
C16 H16A . 0.9700 ?
C16 H16B . 0.9700 ?
C17 O4 . 1.421(6) ?
C17 H17A . 0.9700 ?
C17 H17B . 0.9700 ?
C18 O4 . 1.367(6) ?
C18 C23 . 1.387(7) ?
C18 C19 . 1.389(7) ?
C19 C20 . 1.384(8) ?
C19 H19 . 0.9300 ?
C20 C21 . 1.368(9) ?
C20 H20 . 0.9300 ?
C21 C22 . 1.372(9) ?
C21 H21 . 0.9300 ?
C22 C23 . 1.384(7) ?
C22 H22 . 0.9300 ?
C23 C24 . 1.504(7) ?
C24 N2 . 1.462(7) ?
C24 H24A . 0.9700 ?
C24 H24B . 0.9700 ?
C25 O5 . 1.213(7) ?
C25 N2 . 1.353(7) ?
C25 C26 . 1.532(8) ?
C26 O6 . 1.217(7) ?
C26 C27 . 1.464(8) ?
C27 C32 . 1.381(8) ?
C27 C28 . 1.386(7) ?
C28 C29 . 1.386(7) ?
C28 N2 . 1.406(7) ?
C29 C30 . 1.390(9) ?
C29 H29 . 0.9300 ?
C30 C31 . 1.369(9) ?
C30 H30 . 0.9300 ?
C31 C32 . 1.380(9) ?
C31 H31 . 0.9300 ?
C32 H32 . 0.9300 ?
O2 Ag1 2_566 2.372(4) ?
Sb1 F5 . 1.702(15) ?
Sb1 F4' . 1.765(9) ?
Sb1 F2' . 1.777(18) ?
Sb1 F1 . 1.784(12) ?
Sb1 F4 . 1.793(9) ?
Sb1 F5' . 1.816(12) ?
Sb1 F6 . 1.819(9) ?
Sb1 F6' . 1.824(6) ?
Sb1 F2 . 1.84(2) ?
Sb1 F3 . 1.854(8) ?
Sb1 F1' . 1.862(11) ?
Sb1 F3' . 1.863(8) ?

loop_
_geom_torsion_atom_site_label_1
_geom_torsion_atom_site_label_2
_geom_torsion_atom_site_label_3
_geom_torsion_atom_site_label_4
_geom_torsion_site_symmetry_1
_geom_torsion_site_symmetry_2
_geom_torsion_site_symmetry_3
_geom_torsion_site_symmetry_4
_geom_torsion
_geom_torsion_publ_flag
O1 C1 C2 C7 . . . . -180.0(6) ?
C8 C1 C2 C7 . . . . -1.7(6) ?
O1 C1 C2 C3 . . . . -0.6(11) ?
C8 C1 C2 C3 . . . . 177.7(6) ?
C7 C2 C3 C4 . . . . 0.6(9) ?
C1 C2 C3 C4 . . . . -178.7(6) ?
C2 C3 C4 C5 . . . . -1.4(9) ?
C3 C4 C5 C6 . . . . 1.0(10) ?
C4 C5 C6 C7 . . . . 0.2(10) ?
C5 C6 C7 C2 . . . . -1.0(9) ?
C5 C6 C7 N1 . . . . 177.8(6) ?
C3 C2 C7 C6 . . . . 0.6(9) ?
C1 C2 C7 C6 . . . . -179.9(5) ?
C3 C2 C7 N1 . . . . -178.3(5) ?
C1 C2 C7 N1 . . . . 1.1(6) ?
O1 C1 C8 O2 . . . . -0.4(9) ?
C2 C1 C8 O2 . . . . -178.9(5) ?
O1 C1 C8 N1 . . . . -179.8(5) ?
C2 C1 C8 N1 . . . . 1.7(6) ?
N1 C9 C10 C15 . . . . -111.3(6) ?
N1 C9 C10 C11 . . . . 69.4(7) ?
C15 C10 C11 O3 . . . . -179.8(5) ?
C9 C10 C11 O3 . . . . -0.4(7) ?
C15 C10 C11 C12 . . . . -0.5(8) ?
C9 C10 C11 C12 . . . . 178.9(5) ?
O3 C11 C12 C13 . . . . -179.9(5) ?
C10 C11 C12 C13 . . . . 1.0(8) ?
O3 C11 C12 Ag1 . . . . -98.9(5) ?
C10 C11 C12 Ag1 . . . . 81.9(5) ?
O2 Ag1 C12 C13 2_566 . . . 70.6(18) ?
O6 Ag1 C12 C13 . . . . -138.1(4) ?
O5 Ag1 C12 C13 . . . . 151.2(4) ?
O2 Ag1 C12 C11 2_566 . . . -47.8(19) ?
O6 Ag1 C12 C11 . . . . 103.5(4) ?
C13 Ag1 C12 C11 . . . . -118.4(6) ?
O5 Ag1 C12 C11 . . . . 32.8(4) ?
C11 C12 C13 C14 . . . . 0.2(10) ?
Ag1 C12 C13 C14 . . . . -91.9(7) ?
C11 C12 C13 Ag1 . . . . 92.1(5) ?
O2 Ag1 C13 C14 2_566 . . . -51.6(6) ?
C12 Ag1 C13 C14 . . . . 118.9(6) ?
O6 Ag1 C13 C14 . . . . 172.4(4) ?
O5 Ag1 C13 C14 . . . . 82.2(5) ?
O2 Ag1 C13 C12 2_566 . . . -170.5(3) ?
O6 Ag1 C13 C12 . . . . 53.5(5) ?
O5 Ag1 C13 C12 . . . . -36.7(5) ?
C12 C13 C14 C15 . . . . -1.7(11) ?
Ag1 C13 C14 C15 . . . . -74.9(7) ?
C13 C14 C15 C10 . . . . 2.2(11) ?
C11 C10 C15 C14 . . . . -1.1(10) ?
C9 C10 C15 C14 . . . . 179.5(6) ?
O3 C16 C17 O4 . . . . -76.1(6) ?
O4 C18 C19 C20 . . . . -178.3(5) ?
C23 C18 C19 C20 . . . . 1.9(9) ?
C18 C19 C20 C21 . . . . -2.9(10) ?
C19 C20 C21 C22 . . . . 2.4(10) ?
C20 C21 C22 C23 . . . . -1.1(10) ?
C21 C22 C23 C18 . . . . 0.2(9) ?
C21 C22 C23 C24 . . . . 177.3(6) ?
O4 C18 C23 C22 . . . . 179.6(5) ?
C19 C18 C23 C22 . . . . -0.6(8) ?
O4 C18 C23 C24 . . . . 2.5(8) ?
C19 C18 C23 C24 . . . . -177.7(5) ?
C22 C23 C24 N2 . . . . 127.6(6) ?
C18 C23 C24 N2 . . . . -55.4(7) ?
O5 C25 C26 O6 . . . . -4.8(9) ?
N2 C25 C26 O6 . . . . 172.1(5) ?
O5 C25 C26 C27 . . . . 179.7(5) ?
N2 C25 C26 C27 . . . . -3.3(6) ?
O6 C26 C27 C32 . . . . 6.1(11) ?
C25 C26 C27 C32 . . . . -178.9(6) ?
O6 C26 C27 C28 . . . . -171.3(6) ?
C25 C26 C27 C28 . . . . 3.6(6) ?
C32 C27 C28 C29 . . . . -0.7(8) ?
C26 C27 C28 C29 . . . . 177.1(5) ?
C32 C27 C28 N2 . . . . 179.4(5) ?
C26 C27 C28 N2 . . . . -2.8(6) ?
C27 C28 C29 C30 . . . . 0.0(8) ?
N2 C28 C29 C30 . . . . 179.9(5) ?
C28 C29 C30 C31 . . . . 0.5(9) ?
C29 C30 C31 C32 . . . . -0.2(10) ?
C30 C31 C32 C27 . . . . -0.5(9) ?
C28 C27 C32 C31 . . . . 1.0(9) ?
C26 C27 C32 C31 . . . . -176.2(6) ?
O2 C8 N1 C7 . . . . 179.6(6) ?
C1 C8 N1 C7 . . . . -1.1(6) ?
O2 C8 N1 C9 . . . . -4.6(9) ?
C1 C8 N1 C9 . . . . 174.8(5) ?
C6 C7 N1 C8 . . . . -178.9(6) ?
C2 C7 N1 C8 . . . . 0.0(6) ?
C6 C7 N1 C9 . . . . 5.4(9) ?
C2 C7 N1 C9 . . . . -175.8(5) ?
C10 C9 N1 C8 . . . . 54.9(7) ?
C10 C9 N1 C7 . . . . -130.0(6) ?
O5 C25 N2 C28 . . . . 178.6(5) ?
C26 C25 N2 C28 . . . . 1.7(5) ?
O5 C25 N2 C24 . . . . 7.2(9) ?
C26 C25 N2 C24 . . . . -169.7(4) ?
C29 C28 N2 C25 . . . . -179.3(5) ?
C27 C28 N2 C25 . . . . 0.6(6) ?
C29 C28 N2 C24 . . . . -7.9(8) ?
C27 C28 N2 C24 . . . . 172.0(5) ?
C23 C24 N2 C25 . . . . 108.7(6) ?
C23 C24 N2 C28 . . . . -61.5(7) ?
N1 C8 O2 Ag1 . . . 2_566 -178.3(4) ?
C1 C8 O2 Ag1 . . . 2_566 2.4(7) ?
C10 C11 O3 C16 . . . . -173.4(5) ?
C12 C11 O3 C16 . . . . 7.4(8) ?
C17 C16 O3 C11 . . . . 166.1(4) ?
C23 C18 O4 C17 . . . . 177.1(5) ?
C19 C18 O4 C17 . . . . -2.7(8) ?
C16 C17 O4 C18 . . . . -178.0(5) ?
N2 C25 O5 Ag1 . . . . 179.4(4) ?
C26 C25 O5 Ag1 . . . . -4.3(6) ?
O2 Ag1 O5 C25 2_566 . . . -77.5(4) ?
C12 Ag1 O5 C25 . . . . 108.1(4) ?
O6 Ag1 O5 C25 . . . . 6.4(3) ?
C13 Ag1 O5 C25 . . . . 126.9(4) ?
C27 C26 O6 Ag1 . . . . -175.1(5) ?
C25 C26 O6 Ag1 . . . . 10.7(6) ?
O2 Ag1 O6 C26 2_566 . . . 72.8(4) ?
C12 Ag1 O6 C26 . . . . -104.5(4) ?
C13 Ag1 O6 C26 . . . . -130.5(4) ?
O5 Ag1 O6 C26 . . . . -8.8(4) ?
